data_4087122
loop_
_publ_author_name
'Leclerc, Matthew C.'
'Gabidullin, Bulat M.'
'Da Gama, Jason G.'
'Daifuku, Stephanie L.'
'Iannuzzi, Theresa E.'
'Neidig, Michael L.'
'Baker, R. Tom'

_publ_section_title
;
 Transition-Metal-Free Formation of C-E Bonds (E = C, N, O, S) and
 Formation of C-M Bonds (M = Mn, Mo) from N-Heterocyclic Carbene Mediated
 Fluoroalkene C-F Bond Activation.
;
_journal_issue 4
_journal_name_full Organometallics
_journal_page_first 849
_journal_page_last 857
_journal_paper_doi 10.1021/acs.organomet.6b00908
_journal_volume 36
_journal_year 2017
_chemical_formula_sum 'C29 H32 F6 N4 O4 S'
_chemical_formula_weight 646.64
_space_group_crystal_system monoclinic
_space_group_IT_number 14
_space_group_name_Hall '-P 2yn'
_space_group_name_H-M_alt 'P 1 21/n 1'
_symmetry_space_group_name_Hall '-P 2yn'
_symmetry_space_group_name_H-M 'P 1 21/n 1'
_atom_sites_solution_hydrogens geom
_audit_creation_method SHELXL-2014/7
_cell_angle_alpha 90
_cell_angle_beta 90.445(5)
_cell_angle_gamma 90
_cell_formula_units_Z 4
_cell_length_a 8.2473(9)
_cell_length_b 14.5433(15)
_cell_length_c 28.320(3)
_cell_measurement_reflns_used 9897
_cell_measurement_temperature 200(2)
_cell_measurement_theta_max 25.42
_cell_measurement_theta_min 2.57
_cell_volume 3396.7(6)
_computing_cell_refinement 'APEX II, Bruker (2009)'
_computing_data_collection 'APEX II, Bruker (2009)'
_computing_data_reduction 'XPREP, Bruker (2009)'
_computing_molecular_graphics 'Mercury (Macrae et al., 2008)'
_computing_publication_material 'CIFTAB (Sheldrick, 1997)'
_computing_structure_refinement 'SHELXL-2014/7 (Sheldrick, 2014)'
_computing_structure_solution 'SHELXS-03 (Sheldrick, 2003)'
_diffrn_ambient_temperature 200(2)
_diffrn_measured_fraction_theta_full 1.000
_diffrn_measured_fraction_theta_max 0.983
_diffrn_measurement_device_type 'Bruker APEX-II CCD'
_diffrn_measurement_method '\f and \w scans'
_diffrn_radiation_type MoK\a
_diffrn_radiation_wavelength 0.71073
_diffrn_reflns_av_R_equivalents 0.0594
_diffrn_reflns_av_unetI/netI 0.0569
_diffrn_reflns_Laue_measured_fraction_full 1.000
_diffrn_reflns_Laue_measured_fraction_max 0.983
_diffrn_reflns_limit_h_max 10
_diffrn_reflns_limit_h_min -10
_diffrn_reflns_limit_k_max 19
_diffrn_reflns_limit_k_min -19
_diffrn_reflns_limit_l_max 37
_diffrn_reflns_limit_l_min -37
_diffrn_reflns_number 50100
_diffrn_reflns_point_group_measured_fraction_full 1.000
_diffrn_reflns_point_group_measured_fraction_max 0.983
_diffrn_reflns_theta_full 25.242
_diffrn_reflns_theta_max 28.009
_diffrn_reflns_theta_min 0.719
_exptl_absorpt_coefficient_mu 0.165
_exptl_absorpt_correction_T_max 0.7456
_exptl_absorpt_correction_T_min 0.6822
_exptl_absorpt_correction_type multi-scan
_exptl_absorpt_process_details 'SADABS, Bruker (2003)'
_exptl_crystal_colour colorless
_exptl_crystal_density_diffrn 1.265
_exptl_crystal_description block
_exptl_crystal_F_000 1344
_exptl_crystal_size_max 0.712
_exptl_crystal_size_mid 0.294
_exptl_crystal_size_min 0.212
_refine_diff_density_max 0.417
_refine_diff_density_min -0.552
_refine_diff_density_rms 0.095
_refine_ls_extinction_method none
_refine_ls_goodness_of_fit_ref 1.206
_refine_ls_hydrogen_treatment constr
_refine_ls_matrix_type full
_refine_ls_number_parameters 515
_refine_ls_number_reflns 8127
_refine_ls_number_restraints 267
_refine_ls_restrained_S_all 1.232
_refine_ls_R_factor_all 0.1499
_refine_ls_R_factor_gt 0.1102
_refine_ls_shift/su_max 0.000
_refine_ls_shift/su_mean 0.000
_refine_ls_structure_factor_coef Fsqd
_refine_ls_weighting_details 'w=1/[\s^2^(Fo^2^)+(0.2000P)^2^] where P=(Fo^2^+2Fc^2^)/3'
_refine_ls_weighting_scheme calc
_refine_ls_wR_factor_gt 0.3035
_refine_ls_wR_factor_ref 0.3305
_reflns_Friedel_coverage 0.000
_reflns_number_gt 5235
_reflns_number_total 8127
_reflns_threshold_expression 'I > 2\s(I)'
_cod_data_source_file om6b00908_si_002.cif
_cod_data_source_block 9
_cod_depositor_comments 'Adding full bibliography for 4087120--4087124.cif.'
_cod_database_code 4087122
_shelx_shelxl_version_number 2014/7
_shelx_space_group_comment
;
The symmetry employed for this shelxl refinement is uniquely defined
by the following loop, which should always be used as a source of
symmetry information in preference to the above space-group names.
They are only intended as comments.
;
_shelx_estimated_absorpt_t_min 0.891
_shelx_estimated_absorpt_t_max 0.966

loop_
_space_group_symop_operation_xyz
'x, y, z'
'-x+1/2, y+1/2, -z+1/2'
'-x, -y, -z'
'x-1/2, -y-1/2, z-1/2'

loop_
_atom_site_label
_atom_site_type_symbol
_atom_site_fract_x
_atom_site_fract_y
_atom_site_fract_z
_atom_site_U_iso_or_equiv
_atom_site_adp_type
_atom_site_occupancy
_atom_site_site_symmetry_order
_atom_site_calc_flag
_atom_site_refinement_flags_posn
_atom_site_refinement_flags_adp
_atom_site_refinement_flags_occupancy
_atom_site_disorder_assembly
_atom_site_disorder_group
C1 C 0.9987(5) 0.3979(3) 0.12570(13) 0.0269(8) Uani 1 1 d . . . . .
N2 N 1.0530(5) 0.4307(2) 0.08470(12) 0.0337(9) Uani 1 1 d . . . . .
C3 C 1.0038(8) 0.5272(3) 0.07766(16) 0.0448(13) Uani 1 1 d . . . . .
H3A H 0.9557 0.5364 0.0459 0.054 Uiso 1 1 calc R U . . .
H3B H 1.0972 0.5693 0.0817 0.054 Uiso 1 1 calc R U . . .
C4 C 0.8812(7) 0.5420(3) 0.11518(17) 0.0442(12) Uani 1 1 d . . . . .
H4A H 0.9032 0.5996 0.1327 0.053 Uiso 1 1 calc R U . . .
H4B H 0.7704 0.5448 0.1016 0.053 Uiso 1 1 calc R U . . .
N5 N 0.9009(5) 0.4606(2) 0.14622(12) 0.0301(8) Uani 1 1 d . . . . .
C6 C 1.1119(6) 0.3793(3) 0.04606(14) 0.0324(10) Uani 1 1 d . . . . .
C7 C 1.2714(6) 0.3941(3) 0.03093(15) 0.0389(11) Uani 1 1 d . . . . .
C8 C 1.3257(7) 0.3472(4) -0.00792(17) 0.0470(13) Uani 1 1 d . . . . .
H8 H 1.4333 0.3574 -0.0185 0.056 Uiso 1 1 calc R U . . .
C9 C 1.2280(8) 0.2855(3) -0.03218(17) 0.0507(15) Uani 1 1 d . . . . .
C10 C 1.0747(8) 0.2725(3) -0.01747(17) 0.0466(13) Uani 1 1 d . . . . .
H10 H 1.0082 0.2298 -0.0341 0.056 Uiso 1 1 calc R U . . .
C11 C 1.0085(7) 0.3193(3) 0.02139(15) 0.0401(11) Uani 1 1 d . . . . .
C12 C 1.3807(8) 0.4623(4) 0.0565(2) 0.0553(14) Uani 1 1 d . . . . .
H12A H 1.4943 0.4446 0.0522 0.083 Uiso 1 1 calc R U . . .
H12B H 1.3554 0.4621 0.0903 0.083 Uiso 1 1 calc R U . . .
H12C H 1.3630 0.5240 0.0436 0.083 Uiso 1 1 calc R U . . .
C13 C 1.2880(11) 0.2331(5) -0.0751(2) 0.076(2) Uani 1 1 d . . . . .
H13A H 1.3741 0.2683 -0.0905 0.113 Uiso 1 1 calc R U . . .
H13B H 1.1980 0.2239 -0.0974 0.113 Uiso 1 1 calc R U . . .
H13C H 1.3306 0.1732 -0.0652 0.113 Uiso 1 1 calc R U . . .
C14 C 0.8335(8) 0.3081(5) 0.0329(2) 0.0619(16) Uani 1 1 d . . . . .
H14A H 0.7725 0.2932 0.0041 0.093 Uiso 1 1 calc R U . . .
H14B H 0.7921 0.3655 0.0463 0.093 Uiso 1 1 calc R U . . .
H14C H 0.8210 0.2583 0.0559 0.093 Uiso 1 1 calc R U . . .
C15 C 0.8665(5) 0.4665(3) 0.19524(15) 0.0303(9) Uani 1 1 d . . . . .
C16 C 0.7053(6) 0.4636(3) 0.20869(18) 0.0406(11) Uani 1 1 d . . . . .
C17 C 0.6725(6) 0.4691(3) 0.25704(19) 0.0459(12) Uani 1 1 d . . . . .
H17 H 0.5630 0.4672 0.2672 0.055 Uiso 1 1 calc R U . . .
C18 C 0.7957(8) 0.4772(3) 0.29073(17) 0.0476(13) Uani 1 1 d . . . . .
C19 C 0.9538(6) 0.4827(3) 0.27523(16) 0.0383(10) Uani 1 1 d . . . . .
H19 H 1.0384 0.4892 0.2979 0.046 Uiso 1 1 calc R U . . .
C20 C 0.9931(5) 0.4791(3) 0.22860(14) 0.0289(9) Uani 1 1 d . . . . .
C21 C 0.5687(7) 0.4559(5) 0.1731(3) 0.0629(16) Uani 1 1 d . . . . .
H21A H 0.4830 0.4166 0.1859 0.094 Uiso 1 1 calc R U . . .
H21B H 0.6097 0.4289 0.1439 0.094 Uiso 1 1 calc R U . . .
H21C H 0.5246 0.5172 0.1665 0.094 Uiso 1 1 calc R U . . .
C22 C 0.7560(10) 0.4811(4) 0.3424(2) 0.069(2) Uani 1 1 d . . . . .
H22A H 0.7639 0.4192 0.3559 0.103 Uiso 1 1 calc R U . . .
H22B H 0.6456 0.5045 0.3463 0.103 Uiso 1 1 calc R U . . .
H22C H 0.8328 0.5220 0.3586 0.103 Uiso 1 1 calc R U . . .
C23 C 1.1692(6) 0.4846(4) 0.21454(18) 0.0416(11) Uani 1 1 d . . . . .
H23A H 1.2292 0.5216 0.2377 0.062 Uiso 1 1 calc R U . . .
H23B H 1.1774 0.5132 0.1833 0.062 Uiso 1 1 calc R U . . .
H23C H 1.2153 0.4225 0.2134 0.062 Uiso 1 1 calc R U . . .
C24 C 1.0304(6) 0.3093(3) 0.14392(14) 0.0306(9) Uani 1 1 d . . . . .
N25 N 0.9073(6) 0.2720(2) 0.17484(14) 0.0393(9) Uani 1 1 d . . . . .
C26 C 0.7539(7) 0.2467(3) 0.1626(2) 0.0497(13) Uani 1 1 d . . . . .
H26 H 0.7081 0.2462 0.1317 0.060 Uiso 1 1 calc R U . . .
C27 C 0.6785(9) 0.2221(4) 0.2036(3) 0.0669(18) Uani 1 1 d . . . . .
H27 H 0.5701 0.2011 0.2068 0.080 Uiso 1 1 calc R U . . .
N28 N 0.7884(7) 0.2337(3) 0.23845(18) 0.0565(14) Uani 1 1 d . U . . .
C29 C 0.9269(7) 0.2644(3) 0.22184(18) 0.0436(12) Uani 1 1 d . . . . .
H29 H 1.0220 0.2785 0.2396 0.052 Uiso 1 1 calc R U . . .
C30 C 0.7606(11) 0.2171(5) 0.2891(3) 0.079(2) Uani 1 1 d . U . . .
H30A H 0.8189 0.2634 0.3078 0.119 Uiso 1 1 calc R U . . .
H30B H 0.8000 0.1557 0.2976 0.119 Uiso 1 1 calc R U . . .
H30C H 0.6443 0.2213 0.2956 0.119 Uiso 1 1 calc R U . . .
C31 C 1.1784(7) 0.2619(3) 0.13732(16) 0.0380(11) Uani 1 1 d . U . . .
O4 O 1.2984(5) 0.2948(2) 0.12034(13) 0.0463(8) Uani 1 1 d . . . . .
C32 C 1.1894(19) 0.1612(14) 0.1527(5) 0.064(4) Uani 0.47(3) 1 d D U P A 1
F2 F 1.0571(15) 0.1103(9) 0.1518(10) 0.091(5) Uani 0.47(3) 1 d D U P A 1
F3 F 1.242(3) 0.1568(9) 0.1968(4) 0.077(4) Uani 0.47(3) 1 d D U P A 1
F4 F 1.294(3) 0.1184(16) 0.1250(7) 0.095(5) Uani 0.47(3) 1 d D U P A 1
C32' C 1.1864(16) 0.1577(12) 0.1495(4) 0.057(4) Uani 0.53(3) 1 d D U P A 2
F2' F 1.162(3) 0.1373(11) 0.1943(4) 0.087(5) Uani 0.53(3) 1 d D U P A 2
F3' F 1.0683(14) 0.1148(7) 0.1266(7) 0.080(4) Uani 0.53(3) 1 d D U P A 2
F4' F 1.3273(14) 0.1209(14) 0.1380(6) 0.075(4) Uani 0.53(3) 1 d D U P A 2
S1 S 0.7299(8) 0.7584(4) 0.6737(3) 0.0830(19) Uani 0.636(9) 1 d D U P B 1
O1 O 0.5789(11) 0.7970(8) 0.6573(5) 0.099(3) Uani 0.636(9) 1 d D U P B 1
O2 O 0.8677(12) 0.8147(8) 0.6688(6) 0.128(4) Uani 0.636(9) 1 d D U P B 1
O3 O 0.7353(14) 0.7086(8) 0.7152(4) 0.114(4) Uani 0.636(9) 1 d D U P B 1
C33 C 0.7595(14) 0.6716(8) 0.6291(4) 0.082(3) Uani 0.636(9) 1 d D U P B 1
F5 F 0.7527(12) 0.7021(8) 0.5857(3) 0.136(4) Uani 0.636(9) 1 d D U P B 1
F6 F 0.9008(11) 0.6301(7) 0.6333(3) 0.092(3) Uani 0.636(9) 1 d D U P B 1
F7 F 0.6500(16) 0.6065(7) 0.6322(4) 0.146(4) Uani 0.636(9) 1 d D U P B 1
S1' S 0.7428(16) 0.7660(7) 0.6603(4) 0.077(3) Uani 0.364(9) 1 d D U P B 2
O1' O 0.798(3) 0.8220(11) 0.6230(7) 0.115(6) Uani 0.364(9) 1 d D U P B 2
O2' O 0.870(2) 0.7562(13) 0.6928(8) 0.111(5) Uani 0.364(9) 1 d D U P B 2
O3' O 0.607(3) 0.7903(17) 0.6868(10) 0.118(6) Uani 0.364(9) 1 d D U P B 2
C33' C 0.724(2) 0.6542(14) 0.6382(6) 0.088(5) Uani 0.364(9) 1 d D U P B 2
F6' F 0.854(2) 0.6188(13) 0.6179(6) 0.112(6) Uani 0.364(9) 1 d D U P B 2
F5' F 0.6076(19) 0.6419(8) 0.6066(6) 0.113(5) Uani 0.364(9) 1 d D U P B 2
F7' F 0.6892(19) 0.5913(8) 0.6705(5) 0.108(5) Uani 0.364(9) 1 d D U P B 2

loop_
_atom_site_aniso_label
_atom_site_aniso_U_11
_atom_site_aniso_U_22
_atom_site_aniso_U_33
_atom_site_aniso_U_23
_atom_site_aniso_U_13
_atom_site_aniso_U_12
C1 0.029(2) 0.0308(19) 0.0212(18) 0.0018(14) -0.0010(16) -0.0052(17)
N2 0.058(2) 0.0223(16) 0.0212(16) 0.0029(12) 0.0070(16) -0.0024(16)
C3 0.077(4) 0.025(2) 0.032(2) 0.0099(16) 0.015(2) 0.009(2)
C4 0.062(3) 0.040(2) 0.031(2) 0.0113(18) 0.005(2) 0.014(2)
N5 0.040(2) 0.0274(16) 0.0233(17) -0.0005(13) 0.0018(15) 0.0053(15)
C6 0.049(3) 0.033(2) 0.0157(18) 0.0016(15) 0.0005(17) 0.0029(19)
C7 0.055(3) 0.039(2) 0.023(2) 0.0042(16) 0.004(2) -0.005(2)
C8 0.055(3) 0.055(3) 0.031(2) 0.008(2) 0.014(2) 0.015(3)
C9 0.092(5) 0.036(2) 0.024(2) -0.0029(18) 0.012(2) 0.016(3)
C10 0.070(4) 0.038(2) 0.032(2) -0.0115(18) -0.006(2) 0.009(2)
C11 0.055(3) 0.037(2) 0.028(2) -0.0036(17) 0.000(2) -0.005(2)
C12 0.055(3) 0.067(3) 0.044(3) -0.001(2) 0.006(2) -0.019(3)
C13 0.121(6) 0.065(4) 0.041(3) -0.018(3) 0.021(4) 0.028(4)
C14 0.056(4) 0.079(4) 0.051(3) -0.019(3) 0.002(3) -0.019(3)
C15 0.035(2) 0.0256(19) 0.030(2) 0.0050(15) 0.0009(18) 0.0024(16)
C16 0.029(2) 0.045(2) 0.048(3) 0.008(2) 0.003(2) 0.0046(19)
C17 0.035(3) 0.058(3) 0.045(3) 0.012(2) 0.016(2) 0.017(2)
C18 0.070(4) 0.039(2) 0.034(3) 0.0081(18) 0.014(3) 0.018(2)
C19 0.048(3) 0.036(2) 0.031(2) -0.0001(17) 0.003(2) 0.009(2)
C20 0.036(2) 0.0264(18) 0.0246(19) 0.0018(14) -0.0029(17) 0.0011(17)
C21 0.029(3) 0.088(4) 0.072(4) 0.009(3) -0.004(3) -0.007(3)
C22 0.110(6) 0.055(3) 0.042(3) 0.013(2) 0.030(3) 0.032(4)
C23 0.025(2) 0.054(3) 0.045(3) -0.005(2) -0.0037(19) -0.007(2)
C24 0.047(3) 0.0258(18) 0.0195(18) 0.0023(15) 0.0056(17) -0.0019(18)
N25 0.057(3) 0.0260(16) 0.035(2) -0.0010(15) 0.0111(19) -0.0111(17)
C26 0.045(3) 0.041(2) 0.063(4) 0.005(2) 0.005(3) -0.015(2)
C27 0.061(4) 0.045(3) 0.095(5) 0.013(3) 0.013(4) -0.017(3)
N28 0.081(4) 0.0334(19) 0.056(3) 0.0172(19) 0.025(3) -0.003(2)
C29 0.064(3) 0.0251(19) 0.042(3) 0.0094(18) 0.011(2) -0.002(2)
C30 0.112(6) 0.065(4) 0.062(4) 0.023(3) 0.051(4) -0.011(4)
C31 0.056(3) 0.0285(18) 0.030(2) 0.0044(15) 0.002(2) 0.0046(19)
O4 0.048(2) 0.0475(18) 0.0433(19) 0.0072(15) 0.0085(17) 0.0031(17)
C32 0.089(8) 0.032(6) 0.073(7) 0.015(4) 0.011(5) 0.010(5)
F2 0.093(7) 0.041(4) 0.140(13) 0.024(6) 0.008(6) 0.000(4)
F3 0.101(10) 0.058(5) 0.073(5) 0.038(4) 0.007(5) 0.005(6)
F4 0.132(11) 0.044(6) 0.109(9) 0.000(6) 0.033(7) 0.031(7)
C32' 0.068(7) 0.029(5) 0.075(7) 0.016(4) 0.023(5) 0.006(4)
F2' 0.130(11) 0.060(6) 0.071(5) 0.035(4) 0.043(5) 0.029(7)
F3' 0.102(6) 0.022(3) 0.116(9) 0.010(4) 0.011(5) -0.004(3)
F4' 0.075(5) 0.048(5) 0.102(8) 0.019(5) 0.017(5) 0.033(4)
S1 0.057(3) 0.061(2) 0.131(5) -0.001(2) 0.000(3) 0.0185(18)
O1 0.075(5) 0.110(7) 0.112(8) 0.008(6) 0.010(5) 0.040(5)
O2 0.078(5) 0.094(6) 0.214(13) -0.028(7) 0.018(6) 0.012(5)
O3 0.112(8) 0.127(7) 0.102(6) 0.001(5) -0.005(5) 0.036(6)
C33 0.090(6) 0.068(6) 0.089(6) 0.010(4) -0.010(5) 0.020(4)
F5 0.117(7) 0.197(9) 0.094(5) 0.042(5) -0.007(4) 0.044(7)
F6 0.108(6) 0.095(6) 0.072(5) 0.006(4) 0.001(4) 0.040(5)
F7 0.162(9) 0.120(7) 0.157(11) -0.026(7) 0.010(7) -0.037(7)
S1' 0.083(6) 0.049(3) 0.099(5) -0.001(3) 0.006(4) -0.001(3)
O1' 0.132(12) 0.068(8) 0.147(10) 0.029(7) 0.023(9) 0.003(8)
O2' 0.119(10) 0.085(10) 0.130(11) 0.014(8) -0.020(8) -0.010(7)
O3' 0.115(9) 0.108(12) 0.132(13) -0.022(11) 0.019(9) -0.003(8)
C33' 0.102(9) 0.055(6) 0.108(9) 0.008(5) -0.028(6) 0.000(6)
F6' 0.118(10) 0.098(10) 0.120(12) -0.009(8) -0.028(8) 0.012(7)
F5' 0.129(10) 0.055(6) 0.156(11) 0.009(6) -0.065(8) -0.011(6)
F7' 0.133(10) 0.070(6) 0.123(9) 0.025(6) -0.034(8) -0.006(6)

loop_
_atom_type_symbol
_atom_type_description
_atom_type_scat_dispersion_real
_atom_type_scat_dispersion_imag
_atom_type_scat_source
C C 0.0033 0.0016 'International Tables Vol C Tables 4.2.6.8 and 6.1.1.4'
H H 0.0000 0.0000 'International Tables Vol C Tables 4.2.6.8 and 6.1.1.4'
N N 0.0061 0.0033 'International Tables Vol C Tables 4.2.6.8 and 6.1.1.4'
O O 0.0106 0.0060 'International Tables Vol C Tables 4.2.6.8 and 6.1.1.4'
F F 0.0171 0.0103 'International Tables Vol C Tables 4.2.6.8 and 6.1.1.4'
S S 0.1246 0.1234 'International Tables Vol C Tables 4.2.6.8 and 6.1.1.4'

loop_
_geom_angle_atom_site_label_1
_geom_angle_atom_site_label_2
_geom_angle_atom_site_label_3
_geom_angle
N2 C1 N5 109.7(3)
N2 C1 C24 125.6(4)
N5 C1 C24 124.6(4)
C1 N2 C6 127.1(3)
C1 N2 C3 111.4(3)
C6 N2 C3 119.6(3)
N2 C3 C4 103.3(3)
N2 C3 H3A 111.1
C4 C3 H3A 111.1
N2 C3 H3B 111.1
C4 C3 H3B 111.1
H3A C3 H3B 109.1
N5 C4 C3 103.6(4)
N5 C4 H4A 111.0
C3 C4 H4A 111.0
N5 C4 H4B 111.0
C3 C4 H4B 111.0
H4A C4 H4B 109.0
C1 N5 C15 125.8(3)
C1 N5 C4 110.3(3)
C15 N5 C4 120.6(3)
C11 C6 C7 120.7(4)
C11 C6 N2 120.2(4)
C7 C6 N2 118.9(4)
C8 C7 C6 118.8(5)
C8 C7 C12 120.7(5)
C6 C7 C12 120.6(4)
C7 C8 C9 121.8(5)
C7 C8 H8 119.1
C9 C8 H8 119.1
C10 C9 C8 118.8(4)
C10 C9 C13 119.3(6)
C8 C9 C13 122.0(6)
C9 C10 C11 123.0(5)
C9 C10 H10 118.5
C11 C10 H10 118.5
C6 C11 C10 116.9(5)
C6 C11 C14 123.0(4)
C10 C11 C14 120.0(5)
C7 C12 H12A 109.5
C7 C12 H12B 109.5
H12A C12 H12B 109.5
C7 C12 H12C 109.5
H12A C12 H12C 109.5
H12B C12 H12C 109.5
C9 C13 H13A 109.5
C9 C13 H13B 109.5
H13A C13 H13B 109.5
C9 C13 H13C 109.5
H13A C13 H13C 109.5
H13B C13 H13C 109.5
C11 C14 H14A 109.5
C11 C14 H14B 109.5
H14A C14 H14B 109.5
C11 C14 H14C 109.5
H14A C14 H14C 109.5
H14B C14 H14C 109.5
C16 C15 C20 121.7(4)
C16 C15 N5 117.8(4)
C20 C15 N5 120.5(4)
C15 C16 C17 117.4(5)
C15 C16 C21 122.1(5)
C17 C16 C21 120.5(5)
C18 C17 C16 122.0(5)
C18 C17 H17 119.0
C16 C17 H17 119.0
C19 C18 C17 118.2(5)
C19 C18 C22 121.3(6)
C17 C18 C22 120.5(6)
C20 C19 C18 122.5(5)
C20 C19 H19 118.7
C18 C19 H19 118.7
C19 C20 C15 118.1(4)
C19 C20 C23 119.3(4)
C15 C20 C23 122.5(4)
C16 C21 H21A 109.5
C16 C21 H21B 109.5
H21A C21 H21B 109.5
C16 C21 H21C 109.5
H21A C21 H21C 109.5
H21B C21 H21C 109.5
C18 C22 H22A 109.5
C18 C22 H22B 109.5
H22A C22 H22B 109.5
C18 C22 H22C 109.5
H22A C22 H22C 109.5
H22B C22 H22C 109.5
C20 C23 H23A 109.5
C20 C23 H23B 109.5
H23A C23 H23B 109.5
C20 C23 H23C 109.5
H23A C23 H23C 109.5
H23B C23 H23C 109.5
C1 C24 C31 123.6(4)
C1 C24 N25 115.7(4)
C31 C24 N25 120.4(4)
C29 N25 C26 109.6(4)
C29 N25 C24 123.3(4)
C26 N25 C24 126.9(4)
N25 C26 C27 106.4(6)
N25 C26 H26 126.8
C27 C26 H26 126.8
N28 C27 C26 106.3(6)
N28 C27 H27 126.8
C26 C27 H27 126.8
C29 N28 C27 111.2(5)
C29 N28 C30 123.0(6)
C27 N28 C30 125.7(6)
N28 C29 N25 106.5(5)
N28 C29 H29 126.8
N25 C29 H29 126.8
N28 C30 H30A 109.5
N28 C30 H30B 109.5
H30A C30 H30B 109.5
N28 C30 H30C 109.5
H30A C30 H30C 109.5
H30B C30 H30C 109.5
O4 C31 C24 124.9(4)
O4 C31 C32 116.5(7)
C24 C31 C32 118.6(7)
O4 C31 C32' 116.3(6)
C24 C31 C32' 118.7(6)
F2 C32 F3 105.0(12)
F2 C32 F4 105.5(13)
F3 C32 F4 108.9(13)
F2 C32 C31 119.0(14)
F3 C32 C31 109.5(12)
F4 C32 C31 108.6(15)
F2' C32' F4' 106.6(11)
F2' C32' F3' 104.4(11)
F4' C32' F3' 109.4(11)
F2' C32' C31 115.3(11)
F4' C32' C31 112.1(12)
F3' C32' C31 108.7(11)
O3 S1 O2 111.6(11)
O3 S1 O1 120.1(9)
O2 S1 O1 115.9(9)
O3 S1 C33 103.0(7)
O2 S1 C33 103.0(8)
O1 S1 C33 99.7(8)
F5 C33 F7 106.4(11)
F5 C33 F6 105.7(10)
F7 C33 F6 105.8(10)
F5 C33 S1 114.6(9)
F7 C33 S1 111.2(9)
F6 C33 S1 112.5(9)
O2' S1' O3' 105.9(19)
O2' S1' O1' 107.9(16)
O3' S1' O1' 121.3(17)
O2' S1' C33' 101.8(11)
O3' S1' C33' 111.0(13)
O1' S1' C33' 107.2(11)
F6' C33' F5' 104.0(14)
F6' C33' F7' 102.2(14)
F5' C33' F7' 102.2(14)
F6' C33' S1' 116.7(13)
F5' C33' S1' 115.4(12)
F7' C33' S1' 114.3(12)

loop_
_geom_bond_atom_site_label_1
_geom_bond_atom_site_label_2
_geom_bond_distance
C1 N2 1.336(5)
C1 N5 1.352(5)
C1 C24 1.411(5)
N2 C6 1.415(5)
N2 C3 1.473(5)
C3 C4 1.488(7)
C3 H3A 0.9900
C3 H3B 0.9900
C4 N5 1.483(5)
C4 H4A 0.9900
C4 H4B 0.9900
N5 C15 1.422(5)
C6 C11 1.403(7)
C6 C7 1.403(7)
C7 C8 1.373(7)
C7 C12 1.520(7)
C8 C9 1.386(9)
C8 H8 0.9500
C9 C10 1.347(9)
C9 C13 1.521(7)
C10 C11 1.408(7)
C10 H10 0.9500
C11 C14 1.491(9)
C12 H12A 0.9800
C12 H12B 0.9800
C12 H12C 0.9800
C13 H13A 0.9800
C13 H13B 0.9800
C13 H13C 0.9800
C14 H14A 0.9800
C14 H14B 0.9800
C14 H14C 0.9800
C15 C16 1.386(7)
C15 C20 1.415(6)
C16 C17 1.400(7)
C16 C21 1.510(8)
C17 C18 1.393(9)
C17 H17 0.9500
C18 C19 1.382(8)
C18 C22 1.502(7)
C19 C20 1.363(6)
C19 H19 0.9500
C20 C23 1.511(7)
C21 H21A 0.9800
C21 H21B 0.9800
C21 H21C 0.9800
C22 H22A 0.9800
C22 H22B 0.9800
C22 H22C 0.9800
C23 H23A 0.9800
C23 H23B 0.9800
C23 H23C 0.9800
C24 C31 1.415(7)
C24 N25 1.451(6)
N25 C29 1.344(6)
N25 C26 1.360(7)
C26 C27 1.368(9)
C26 H26 0.9500
C27 N28 1.346(10)
C27 H27 0.9500
N28 C29 1.317(7)
N28 C30 1.475(8)
C29 H29 0.9500
C30 H30A 0.9800
C30 H30B 0.9800
C30 H30C 0.9800
C31 O4 1.203(6)
C31 C32 1.53(2)
C31 C32' 1.555(18)
C32 F2 1.318(13)
C32 F3 1.321(13)
C32 F4 1.328(13)
C32' F2' 1.318(12)
C32' F4' 1.322(12)
C32' F3' 1.323(12)
S1 O3 1.380(11)
S1 O2 1.409(10)
S1 O1 1.440(9)
S1 C33 1.803(15)
C33 F5 1.308(11)
C33 F7 1.312(12)
C33 F6 1.317(11)
S1' O2' 1.396(14)
S1' O3' 1.399(14)
S1' O1' 1.411(13)
S1' C33' 1.75(2)
C33' F6' 1.320(14)
C33' F5' 1.321(14)
C33' F7' 1.328(15)

loop_
_geom_hbond_atom_site_label_D
_geom_hbond_atom_site_label_H
_geom_hbond_atom_site_label_A
_geom_hbond_distance_DH
_geom_hbond_distance_HA
_geom_hbond_distance_DA
_geom_hbond_angle_DHA
_geom_hbond_site_symmetry_A
C3 H3B O1' 0.99 2.57 3.51(2) 158.8 4_675
C4 H4A O1 0.99 2.20 3.087(11) 148.8 4_675
C29 H29 O3 0.95 2.38 3.319(13) 172.1 3_766
C29 H29 O2' 0.95 2.17 2.947(18) 138.6 3_766
C30 H30A O2' 0.98 2.58 3.11(2) 113.9 3_766
C30 H30C O1 0.98 2.30 3.202(12) 153.2 3_666
C30 H30C O3' 0.98 2.14 3.11(2) 171.6 3_666

loop_
_geom_torsion_atom_site_label_1
_geom_torsion_atom_site_label_2
_geom_torsion_atom_site_label_3
_geom_torsion_atom_site_label_4
_geom_torsion
N5 C1 N2 C6 -157.8(4)
C24 C1 N2 C6 18.8(7)
N5 C1 N2 C3 6.1(5)
C24 C1 N2 C3 -177.2(5)
C1 N2 C3 C4 -12.1(6)
C6 N2 C3 C4 153.2(4)
N2 C3 C4 N5 12.6(5)
N2 C1 N5 C15 -156.6(4)
C24 C1 N5 C15 26.7(7)
N2 C1 N5 C4 2.8(5)
C24 C1 N5 C4 -174.0(4)
C3 C4 N5 C1 -10.1(5)
C3 C4 N5 C15 150.5(4)
C1 N2 C6 C11 64.3(6)
C3 N2 C6 C11 -98.5(5)
C1 N2 C6 C7 -120.1(5)
C3 N2 C6 C7 77.2(6)
C11 C6 C7 C8 -1.4(6)
N2 C6 C7 C8 -177.0(4)
C11 C6 C7 C12 177.4(5)
N2 C6 C7 C12 1.8(6)
C6 C7 C8 C9 -0.5(7)
C12 C7 C8 C9 -179.3(5)
C7 C8 C9 C10 1.0(8)
C7 C8 C9 C13 -179.7(5)
C8 C9 C10 C11 0.4(8)
C13 C9 C10 C11 -178.9(5)
C7 C6 C11 C10 2.7(7)
N2 C6 C11 C10 178.2(4)
C7 C6 C11 C14 -173.7(5)
N2 C6 C11 C14 1.9(7)
C9 C10 C11 C6 -2.2(8)
C9 C10 C11 C14 174.3(5)
C1 N5 C15 C16 -124.0(5)
C4 N5 C15 C16 78.6(6)
C1 N5 C15 C20 58.8(6)
C4 N5 C15 C20 -98.6(5)
C20 C15 C16 C17 -3.1(7)
N5 C15 C16 C17 179.8(4)
C20 C15 C16 C21 176.2(5)
N5 C15 C16 C21 -0.9(7)
C15 C16 C17 C18 0.0(7)
C21 C16 C17 C18 -179.3(5)
C16 C17 C18 C19 2.0(7)
C16 C17 C18 C22 -178.8(4)
C17 C18 C19 C20 -0.9(7)
C22 C18 C19 C20 179.8(4)
C18 C19 C20 C15 -2.0(7)
C18 C19 C20 C23 -179.4(4)
C16 C15 C20 C19 4.1(6)
N5 C15 C20 C19 -178.9(4)
C16 C15 C20 C23 -178.6(4)
N5 C15 C20 C23 -1.5(6)
N2 C1 C24 C31 34.6(7)
N5 C1 C24 C31 -149.2(4)
N2 C1 C24 N25 -151.9(4)
N5 C1 C24 N25 24.3(6)
C1 C24 N25 C29 -107.0(5)
C31 C24 N25 C29 66.8(6)
C1 C24 N25 C26 67.5(6)
C31 C24 N25 C26 -118.8(5)
C29 N25 C26 C27 -0.6(6)
C24 N25 C26 C27 -175.6(5)
N25 C26 C27 N28 0.1(6)
C26 C27 N28 C29 0.4(7)
C26 C27 N28 C30 178.9(5)
C27 N28 C29 N25 -0.7(6)
C30 N28 C29 N25 -179.3(5)
C26 N25 C29 N28 0.8(5)
C24 N25 C29 N28 176.1(4)
C1 C24 C31 O4 8.6(8)
N25 C24 C31 O4 -164.6(5)
C1 C24 C31 C32 -171.4(7)
N25 C24 C31 C32 15.4(9)
C1 C24 C31 C32' -167.1(7)
N25 C24 C31 C32' 19.7(8)
O4 C31 C32 F2 -150.6(14)
C24 C31 C32 F2 29.4(17)
O4 C31 C32 F3 88.7(16)
C24 C31 C32 F3 -91.3(15)
O4 C31 C32 F4 -30.1(16)
C24 C31 C32 F4 149.9(13)
O4 C31 C32' F2' 120.8(13)
C24 C31 C32' F2' -63.1(14)
O4 C31 C32' F4' -1.3(15)
C24 C31 C32' F4' 174.8(11)
O4 C31 C32' F3' -122.4(12)
C24 C31 C32' F3' 53.7(13)
O3 S1 C33 F5 177.4(10)
O2 S1 C33 F5 -66.5(12)
O1 S1 C33 F5 53.2(11)
O3 S1 C33 F7 56.7(11)
O2 S1 C33 F7 172.9(11)
O1 S1 C33 F7 -67.5(11)
O3 S1 C33 F6 -61.8(10)
O2 S1 C33 F6 54.4(12)
O1 S1 C33 F6 174.0(9)
O2' S1' C33' F6' -58.9(18)
O3' S1' C33' F6' -171.2(19)
O1' S1' C33' F6' 54.2(18)
O2' S1' C33' F5' 178.5(16)
O3' S1' C33' F5' 66(2)
O1' S1' C33' F5' -68.4(18)
O2' S1' C33' F7' 60.3(17)
O3' S1' C33' F7' -52(2)
O1' S1' C33' F7' 173.4(16)
